data_7240894
loop_
_publ_author_name
'Battistin, Federica'
'Vidal, Alessio'
'Balducci, Gabriele'
'Alessio, Enzo'

_publ_section_title
;
 Investigating the reactivity of neutral water-soluble Ru(ii)--PTA
 carbonyls towards the model imine ligands pyridine and
 2,2&#x2032;-bipyridine
;
_journal_issue 45
_journal_name_full 'RSC Advances'
_journal_page_first 26717
_journal_page_last 26727
_journal_paper_doi 10.1039/D0RA05898J
_journal_volume 10
_journal_year 2020
_chemical_formula_moiety 'C18 H29 Cl2 N7 O P2 Ru'
_chemical_formula_sum 'C18 H29 Cl2 N7 O P2 Ru'
_chemical_formula_weight 593.39
_space_group_crystal_system orthorhombic
_space_group_IT_number 19
_space_group_name_Hall 'P 2ac 2ab'
_space_group_name_H-M_alt 'P 21 21 21'
_atom_sites_solution_hydrogens geom
_audit_creation_method SHELXL-2017/1
_audit_update_record
;
2020-06-04 deposited with the CCDC.	2020-07-07 downloaded from the CCDC.
;
_cell_angle_alpha 90
_cell_angle_beta 90
_cell_angle_gamma 90
_cell_formula_units_Z 4
_cell_length_a 7.3610(12)
_cell_length_b 16.8410(10)
_cell_length_c 19.1660(15)
_cell_measurement_reflns_used 21605
_cell_measurement_temperature 100(2)
_cell_measurement_theta_max 33.088
_cell_measurement_theta_min 1.585
_cell_volume 2375.9(5)
_computing_cell_refinement 'XDS (Kabsch, 2010)'
_computing_data_collection 'Elettra XRD1 Data Collection SW'
_computing_data_reduction 'XDS - CCP4'
_computing_molecular_graphics
;
ShelXle (Hubschle et al. 2011)
Coot (Emsley et al., 2010) 
Ortep3 for Windows (Farrugia, 2012)
;
_computing_publication_material 'private software'
_computing_structure_refinement 'SHELXL-2014/7 (Sheldrick, 2014)'
_computing_structure_solution 'SHELXT (Sheldrick, 2015), Sir2014 (Burla, 2015)'
_diffrn_ambient_temperature 100(2)
_diffrn_measured_fraction_theta_full 0.981
_diffrn_measured_fraction_theta_max 0.892
_diffrn_measurement_device_type
;
Huber 4-circles Kappa Goniometer, Pilatus 2M detector
;
_diffrn_measurement_method 'Rotating crystal'
_diffrn_radiation_monochromator graphite
_diffrn_radiation_type synchrotron
_diffrn_radiation_wavelength 0.700
_diffrn_reflns_av_R_equivalents 0.0139
_diffrn_reflns_av_unetI/netI 0.0088
_diffrn_reflns_Laue_measured_fraction_full 0.981
_diffrn_reflns_Laue_measured_fraction_max 0.892
_diffrn_reflns_limit_h_max 11
_diffrn_reflns_limit_h_min -11
_diffrn_reflns_limit_k_max 24
_diffrn_reflns_limit_k_min -24
_diffrn_reflns_limit_l_max 26
_diffrn_reflns_limit_l_min -27
_diffrn_reflns_number 48334
_diffrn_reflns_point_group_measured_fraction_full 0.984
_diffrn_reflns_point_group_measured_fraction_max 0.889
_diffrn_reflns_theta_full 24.835
_diffrn_reflns_theta_max 33.088
_diffrn_reflns_theta_min 1.585
_diffrn_source 'Elettra Synchrotron - XRD1 BL'
_exptl_absorpt_coefficient_mu 0.990
_exptl_absorpt_correction_T_max 1.258
_exptl_absorpt_correction_T_min 0.744
_exptl_absorpt_correction_type refdelf
_exptl_absorpt_process_details
;
        Parkin S,Moezzi B & Hope H, (1995) J. Appl. Cryst. 28, 53-56
        Cubic fit to sin(theta)/lambda - 24 parameters
;
_exptl_crystal_colour pale_yellow
_exptl_crystal_density_diffrn 1.659
_exptl_crystal_description parallelepiped
_exptl_crystal_F_000 1208
_exptl_crystal_recrystallization_method 'Re-crystallisation from solvent: CHCl3/ether'
_exptl_crystal_size_max 0.300
_exptl_crystal_size_mid 0.150
_exptl_crystal_size_min 0.100
_refine_diff_density_max 1.280
_refine_diff_density_min -0.962
_refine_diff_density_rms 0.110
_refine_ls_abs_structure_details
;
 Flack x determined using 3611 quotients [(I+)-(I-)]/[(I+)+(I-)]
 (Parsons, Flack and Wagner, Acta Cryst. B69 (2013) 249-259).
;
_refine_ls_abs_structure_Flack 0.500(4)
_refine_ls_extinction_coef 0.0081(8)
_refine_ls_extinction_expression Fc^*^=kFc[1+0.001xFc^2^\l^3^/sin(2\q)]^-1/4^
_refine_ls_extinction_method 'SHELXL-2017/1 (Sheldrick 2017)'
_refine_ls_goodness_of_fit_ref 1.034
_refine_ls_hydrogen_treatment constr
_refine_ls_matrix_type full
_refine_ls_number_parameters 312
_refine_ls_number_reflns 8401
_refine_ls_number_restraints 0
_refine_ls_restrained_S_all 1.034
_refine_ls_R_factor_all 0.0378
_refine_ls_R_factor_gt 0.0376
_refine_ls_shift/su_max 0.002
_refine_ls_shift/su_mean 0.000
_refine_ls_structure_factor_coef Fsqd
_refine_ls_weighting_details 'w=1/[\s^2^(Fo^2^)+(0.0456P)^2^+7.7609P] where P=(Fo^2^+2Fc^2^)/3'
_refine_ls_weighting_scheme calc
_refine_ls_wR_factor_gt 0.1114
_refine_ls_wR_factor_ref 0.1115
_reflns_Friedel_coverage 0.787
_reflns_Friedel_fraction_full 0.988
_reflns_Friedel_fraction_max 0.885
_reflns_number_gt 8337
_reflns_number_total 8401
_reflns_threshold_expression 'I > 2\s(I)'
_cod_data_source_file d0ra05898j2.cif
_cod_data_source_block fb405-06
_cod_depositor_comments 'Adding full bibliography for 7240894--7240896.cif.'
_cod_database_code 7240894
_shelx_shelxl_version_number 2017/1
_shelx_space_group_comment
;
The symmetry employed for this shelxl refinement is uniquely defined
by the following loop, which should always be used as a source of
symmetry information in preference to the above space-group names.
They are only intended as comments.
;
_shelx_estimated_absorpt_t_min 0.756
_shelx_estimated_absorpt_t_max 0.908

loop_
_space_group_symop_operation_xyz
'x, y, z'
'-x+1/2, -y, z+1/2'
'-x, y+1/2, -z+1/2'
'x+1/2, -y+1/2, -z'

loop_
_atom_site_label
_atom_site_type_symbol
_atom_site_fract_x
_atom_site_fract_y
_atom_site_fract_z
_atom_site_U_iso_or_equiv
_atom_site_adp_type
_atom_site_occupancy
_atom_site_site_symmetry_order
_atom_site_calc_flag
_atom_site_refinement_flags_posn
_atom_site_refinement_flags_adp
_atom_site_refinement_flags_occupancy
_atom_site_disorder_assembly
_atom_site_disorder_group
Ru1 Ru 0.25483(5) 0.74857(2) 0.74798(2) 0.01694(9) Uani 1 1 d . . . . .
Cl1 Cl -0.01318(15) 0.72359(6) 0.81670(6) 0.0208(2) Uani 1 1 d . . . . .
Cl2 Cl 0.52436(16) 0.77477(7) 0.67957(6) 0.0235(2) Uani 1 1 d . . . . .
P1 P 0.38593(15) 0.81131(6) 0.84517(6) 0.01527(19) Uani 1 1 d . . . . .
C11 C 0.2383(6) 0.8659(3) 0.9060(2) 0.0200(7) Uani 1 1 d . . . . .
H11A H 0.173820 0.908333 0.880252 0.024 Uiso 1 1 calc R U . . .
H11B H 0.145930 0.829126 0.925132 0.024 Uiso 1 1 calc R U . . .
C12 C 0.5600(7) 0.8885(3) 0.8319(2) 0.0213(8) Uani 1 1 d . . . . .
H12A H 0.663418 0.865456 0.805791 0.026 Uiso 1 1 calc R U . . .
H12B H 0.508010 0.931892 0.803372 0.026 Uiso 1 1 calc R U . . .
C13 C 0.5092(6) 0.7505(3) 0.9100(2) 0.0207(7) Uani 1 1 d . . . . .
H13A H 0.426060 0.709714 0.929170 0.025 Uiso 1 1 calc R U . . .
H13B H 0.610988 0.722660 0.886691 0.025 Uiso 1 1 calc R U . . .
C14 C 0.4780(7) 0.9580(3) 0.9382(3) 0.0228(9) Uani 1 1 d . . . . .
H14A H 0.416568 0.997434 0.907992 0.027 Uiso 1 1 calc R U . . .
H14B H 0.530502 0.987029 0.978348 0.027 Uiso 1 1 calc R U . . .
C15 C 0.7116(7) 0.8592(3) 0.9406(2) 0.0215(8) Uani 1 1 d . . . . .
H15A H 0.774919 0.884302 0.980498 0.026 Uiso 1 1 calc R U . . .
H15B H 0.804234 0.831815 0.911923 0.026 Uiso 1 1 calc R U . . .
C16 C 0.4346(7) 0.8406(3) 1.0048(2) 0.0236(9) Uani 1 1 d . . . . .
H16A H 0.343860 0.800826 1.019982 0.028 Uiso 1 1 calc R U . . .
H16B H 0.485788 0.865449 1.047277 0.028 Uiso 1 1 calc R U . . .
N11 N 0.3414(6) 0.9018(2) 0.9644(2) 0.0210(7) Uani 1 1 d . . . . .
N12 N 0.6265(6) 0.9213(2) 0.89854(19) 0.0188(7) Uani 1 1 d . . . . .
N13 N 0.5814(6) 0.7992(2) 0.9679(2) 0.0210(7) Uani 1 1 d . . . . .
P2 P 0.12094(16) 0.68677(6) 0.65120(6) 0.01574(19) Uani 1 1 d . . . . .
C21 C 0.0008(7) 0.7460(3) 0.5842(3) 0.0249(8) Uani 1 1 d . . . . .
H21A H -0.099621 0.775643 0.606549 0.030 Uiso 1 1 calc R U . . .
H21B H 0.086111 0.785178 0.563955 0.030 Uiso 1 1 calc R U . . .
C22 C -0.0602(7) 0.6130(3) 0.6662(2) 0.0204(8) Uani 1 1 d . . . . .
H22A H -0.013218 0.570432 0.696893 0.024 Uiso 1 1 calc R U . . .
H22B H -0.162881 0.639001 0.690550 0.024 Uiso 1 1 calc R U . . .
C23 C 0.2674(7) 0.6286(3) 0.5921(2) 0.0221(8) Uani 1 1 d . . . . .
H23A H 0.361389 0.663766 0.571873 0.026 Uiso 1 1 calc R U . . .
H23B H 0.329742 0.586482 0.619053 0.026 Uiso 1 1 calc R U . . .
C24 C -0.2048(6) 0.6388(3) 0.5554(2) 0.0189(8) Uani 1 1 d . . . . .
H24A H -0.299302 0.667823 0.581903 0.023 Uiso 1 1 calc R U . . .
H24B H -0.265113 0.612425 0.515522 0.023 Uiso 1 1 calc R U . . .
C25 C 0.0203(6) 0.5382(3) 0.5628(2) 0.0194(8) Uani 1 1 d . . . . .
H25A H 0.079366 0.499468 0.594402 0.023 Uiso 1 1 calc R U . . .
H25B H -0.033183 0.507989 0.523532 0.023 Uiso 1 1 calc R U . . .
C26 C 0.0716(8) 0.6533(3) 0.4919(3) 0.0255(9) Uani 1 1 d . . . . .
H26A H 0.164857 0.691731 0.476152 0.031 Uiso 1 1 calc R U . . .
H26B H 0.019697 0.627808 0.449806 0.031 Uiso 1 1 calc R U . . .
N21 N -0.0729(6) 0.6966(2) 0.5282(2) 0.0219(7) Uani 1 1 d . . . . .
N22 N -0.1261(6) 0.5777(2) 0.6008(2) 0.0191(7) Uani 1 1 d . . . . .
N23 N 0.1601(6) 0.5919(3) 0.5350(2) 0.0216(7) Uani 1 1 d . . . . .
N3 N -0.1423(9) 0.3625(3) 0.7892(3) 0.0166(10) Uani 0.747(6) 1 d . . P A 1
C31 C 0.0378(10) 0.3740(3) 0.7885(3) 0.0213(11) Uani 0.747(6) 1 d . . P A 1
H31 H 0.113805 0.332997 0.770997 0.026 Uiso 0.747(6) 1 calc R U P A 1
C32 C 0.1185(11) 0.4442(4) 0.8126(4) 0.0275(13) Uani 0.747(6) 1 d . . P A 1
H32 H 0.246998 0.449536 0.813570 0.033 Uiso 0.747(6) 1 calc R U P A 1
C33 C 0.0098(10) 0.5045(4) 0.8346(3) 0.0252(14) Uani 0.747(6) 1 d . . P A 1
H33 H 0.061340 0.553713 0.848561 0.030 Uiso 0.747(6) 1 calc R U P A 1
C34 C 0.8234(12) 0.4936(4) 0.8365(4) 0.0321(15) Uani 0.747(6) 1 d . . P A 1
H34 H 0.745531 0.534308 0.853287 0.038 Uiso 0.747(6) 1 calc R U P A 1
C35 C -0.2472(10) 0.4220(4) 0.8134(3) 0.0262(12) Uani 0.747(6) 1 d . . P A 1
H35 H -0.375062 0.414587 0.814694 0.031 Uiso 0.747(6) 1 calc R U P A 1
C36 C 0.3559(11) 0.6515(4) 0.7735(4) 0.0191(14) Uani 0.747(6) 1 d . . P A 1
O31 O 0.4189(9) 0.5923(3) 0.7876(3) 0.0347(12) Uani 0.747(6) 1 d . . P A 1
N4 N 0.357(4) 0.6356(17) 0.7874(16) 0.031(2) Uani 0.253(6) 1 d . . P A 2
C41 C 0.253(3) 0.5773(12) 0.8124(12) 0.031(2) Uani 0.253(6) 1 d . . P A 2
H41 H 0.125858 0.585733 0.814424 0.037 Uiso 0.253(6) 1 calc R U P A 2
C42 C 0.321(3) 0.5044(12) 0.8358(14) 0.031(2) Uani 0.253(6) 1 d . . P A 2
H42 H 0.240874 0.461490 0.845119 0.037 Uiso 0.253(6) 1 calc R U P A 2
C43 C 0.507(3) 0.4955(12) 0.8453(15) 0.031(2) Uani 0.253(6) 1 d . . P A 2
H43 H 0.556211 0.452614 0.871198 0.037 Uiso 0.253(6) 1 calc R U P A 2
C44 C 0.622(3) 0.5563(12) 0.8130(12) 0.031(2) Uani 0.253(6) 1 d . . P A 2
H44 H 0.748660 0.547844 0.807362 0.037 Uiso 0.253(6) 1 calc R U P A 2
C45 C 0.541(3) 0.6272(13) 0.7906(12) 0.031(2) Uani 0.253(6) 1 d . . P A 2
H45 H 0.616438 0.670442 0.777410 0.037 Uiso 0.253(6) 1 calc R U P A 2
C46 C -0.140(4) 0.3477(16) 0.7700(16) 0.031(2) Uani 0.253(6) 1 d . . P A 2
O41 O -0.072(2) 0.4063(9) 0.7864(9) 0.031(2) Uani 0.253(6) 1 d . . P A 2

loop_
_atom_site_aniso_label
_atom_site_aniso_U_11
_atom_site_aniso_U_22
_atom_site_aniso_U_33
_atom_site_aniso_U_23
_atom_site_aniso_U_13
_atom_site_aniso_U_12
Ru1 0.01637(13) 0.01678(13) 0.01766(14) 0.00150(9) -0.00314(9) -0.00198(9)
Cl1 0.0216(4) 0.0219(4) 0.0191(4) 0.0002(3) 0.0013(4) -0.0037(4)
Cl2 0.0206(4) 0.0293(5) 0.0206(4) -0.0021(4) 0.0017(4) -0.0047(4)
P1 0.0146(4) 0.0159(4) 0.0153(4) 0.0005(3) -0.0013(4) -0.0011(4)
C11 0.0141(17) 0.0280(19) 0.0180(16) -0.0074(14) 0.0014(16) -0.0012(16)
C12 0.024(2) 0.0235(19) 0.0163(18) 0.0020(15) 0.0032(16) -0.0078(16)
C13 0.0238(18) 0.0165(16) 0.0217(17) 0.0035(15) -0.0049(15) -0.0024(17)
C14 0.027(2) 0.0149(17) 0.026(2) -0.0010(15) -0.0028(19) 0.0009(16)
C15 0.0187(19) 0.0213(18) 0.024(2) -0.0021(15) -0.0023(16) 0.0004(16)
C16 0.025(2) 0.032(2) 0.0139(18) 0.0032(16) 0.0004(16) -0.0071(18)
N11 0.0214(17) 0.0231(17) 0.0185(16) -0.0034(13) 0.0006(14) -0.0013(14)
N12 0.0207(16) 0.0200(16) 0.0157(15) 0.0025(12) -0.0021(14) -0.0037(14)
N13 0.0239(18) 0.0192(16) 0.0200(17) 0.0058(13) -0.0058(14) -0.0022(14)
P2 0.0149(4) 0.0156(4) 0.0167(4) 0.0000(3) -0.0014(4) 0.0001(4)
C21 0.029(2) 0.0169(17) 0.028(2) 0.0052(17) -0.0081(17) 0.0016(18)
C22 0.023(2) 0.0222(19) 0.0156(18) 0.0031(14) -0.0039(15) -0.0079(16)
C23 0.0199(19) 0.0248(19) 0.0214(18) -0.0046(14) -0.0045(18) 0.0028(17)
C24 0.0151(17) 0.0235(18) 0.0182(18) -0.0024(14) -0.0073(14) 0.0015(15)
C25 0.0194(18) 0.0188(17) 0.0200(18) -0.0012(14) -0.0055(16) 0.0005(15)
C26 0.029(2) 0.031(2) 0.0168(18) 0.0031(17) 0.0004(17) -0.0034(19)
N21 0.0261(19) 0.0194(16) 0.0204(17) 0.0033(13) -0.0068(15) 0.0006(14)
N22 0.0190(16) 0.0194(15) 0.0190(16) -0.0007(12) -0.0002(14) -0.0016(14)
N23 0.0192(17) 0.0258(18) 0.0199(17) -0.0023(14) 0.0002(14) -0.0011(15)
N3 0.024(2) 0.013(2) 0.013(2) 0.0022(15) 0.0055(19) 0.0013(19)
C31 0.026(3) 0.014(2) 0.023(3) -0.0002(18) 0.010(2) -0.0021(19)
C32 0.032(3) 0.019(2) 0.032(3) -0.003(2) 0.013(3) -0.009(2)
C33 0.041(4) 0.020(3) 0.014(3) -0.0013(17) 0.007(2) -0.004(2)
C34 0.043(4) 0.022(3) 0.031(3) -0.011(2) 0.003(3) 0.009(3)
C35 0.022(3) 0.027(3) 0.030(3) -0.010(2) 0.003(2) 0.005(2)
C36 0.013(2) 0.023(3) 0.021(3) -0.004(2) 0.001(2) -0.004(2)
O31 0.036(3) 0.023(2) 0.046(3) 0.002(2) -0.003(2) 0.006(2)
N4 0.027(4) 0.027(3) 0.038(4) 0.004(3) -0.024(3) -0.002(3)
C41 0.027(4) 0.027(3) 0.038(4) 0.004(3) -0.024(3) -0.002(3)
C42 0.027(4) 0.027(3) 0.038(4) 0.004(3) -0.024(3) -0.002(3)
C43 0.027(4) 0.027(3) 0.038(4) 0.004(3) -0.024(3) -0.002(3)
C44 0.027(4) 0.027(3) 0.038(4) 0.004(3) -0.024(3) -0.002(3)
C45 0.027(4) 0.027(3) 0.038(4) 0.004(3) -0.024(3) -0.002(3)
C46 0.027(4) 0.027(3) 0.038(4) 0.004(3) -0.024(3) -0.002(3)
O41 0.027(4) 0.027(3) 0.038(4) 0.004(3) -0.024(3) -0.002(3)

loop_
_atom_type_symbol
_atom_type_description
_atom_type_scat_dispersion_real
_atom_type_scat_dispersion_imag
_atom_type_scat_source
Ru Ru -1.2940 0.8285 'International Tables Vol C Tables 4.2.6.8 and 6.1.1.4'
Cl Cl 0.1472 0.1563 'International Tables Vol C Tables 4.2.6.8 and 6.1.1.4'
C C 0.0033 0.0016 'International Tables Vol C Tables 4.2.6.8 and 6.1.1.4'
O O 0.0110 0.0060 'International Tables Vol C Tables 4.2.6.8 and 6.1.1.4'
H H 0.0000 0.0000 'International Tables Vol C Tables 4.2.6.8 and 6.1.1.4'
N N 0.0064 0.0033 'International Tables Vol C Tables 4.2.6.8 and 6.1.1.4'
P P 0.1015 0.0932 'International Tables Vol C Tables 4.2.6.8 and 6.1.1.4'

loop_
_geom_angle_atom_site_label_1
_geom_angle_atom_site_label_2
_geom_angle_atom_site_label_3
_geom_angle
_geom_angle_site_symmetry_1
_geom_angle_site_symmetry_3
_geom_angle_publ_flag
C36 Ru1 C46 174.7(11) . 3_556 ?
C46 Ru1 N4 168.9(15) 3_556 . ?
C36 Ru1 N3 176.3(3) . 3_556 ?
C36 Ru1 P2 89.2(2) . . ?
C46 Ru1 P2 93.4(8) 3_556 . ?
N4 Ru1 P2 91.8(8) . . ?
N3 Ru1 P2 88.44(16) 3_556 . ?
C36 Ru1 P1 91.3(2) . . ?
C46 Ru1 P1 86.0(8) 3_556 . ?
N4 Ru1 P1 88.7(8) . . ?
N3 Ru1 P1 91.09(15) 3_556 . ?
P2 Ru1 P1 179.35(5) . . ?
C36 Ru1 Cl1 91.7(2) . . ?
C46 Ru1 Cl1 83.6(10) 3_556 . ?
N4 Ru1 Cl1 86.5(9) . . ?
N3 Ru1 Cl1 91.19(15) 3_556 . ?
P2 Ru1 Cl1 90.62(4) . . ?
P1 Ru1 Cl1 88.93(4) . . ?
C36 Ru1 Cl2 88.5(2) . . ?
C46 Ru1 Cl2 96.1(10) 3_556 . ?
N4 Ru1 Cl2 93.7(9) . . ?
N3 Ru1 Cl2 88.54(15) 3_556 . ?
P2 Ru1 Cl2 89.83(4) . . ?
P1 Ru1 Cl2 90.62(4) . . ?
Cl1 Ru1 Cl2 179.47(5) . . ?
C11 P1 C12 98.4(2) . . ?
C11 P1 C13 98.1(2) . . ?
C12 P1 C13 98.2(2) . . ?
C11 P1 Ru1 118.99(15) . . ?
C12 P1 Ru1 119.56(15) . . ?
C13 P1 Ru1 119.04(16) . . ?
N11 C11 P1 112.3(3) . . ?
N11 C11 H11A 109.1 . . ?
P1 C11 H11A 109.1 . . ?
N11 C11 H11B 109.1 . . ?
P1 C11 H11B 109.1 . . ?
H11A C11 H11B 107.9 . . ?
N12 C12 P1 112.1(3) . . ?
N12 C12 H12A 109.2 . . ?
P1 C12 H12A 109.2 . . ?
N12 C12 H12B 109.2 . . ?
P1 C12 H12B 109.2 . . ?
H12A C12 H12B 107.9 . . ?
N13 C13 P1 111.9(3) . . ?
N13 C13 H13A 109.2 . . ?
P1 C13 H13A 109.2 . . ?
N13 C13 H13B 109.2 . . ?
P1 C13 H13B 109.2 . . ?
H13A C13 H13B 107.9 . . ?
N12 C14 N11 114.5(4) . . ?
N12 C14 H14A 108.6 . . ?
N11 C14 H14A 108.6 . . ?
N12 C14 H14B 108.6 . . ?
N11 C14 H14B 108.6 . . ?
H14A C14 H14B 107.6 . . ?
N12 C15 N13 113.8(4) . . ?
N12 C15 H15A 108.8 . . ?
N13 C15 H15A 108.8 . . ?
N12 C15 H15B 108.8 . . ?
N13 C15 H15B 108.8 . . ?
H15A C15 H15B 107.7 . . ?
N11 C16 N13 115.2(4) . . ?
N11 C16 H16A 108.5 . . ?
N13 C16 H16A 108.5 . . ?
N11 C16 H16B 108.5 . . ?
N13 C16 H16B 108.5 . . ?
H16A C16 H16B 107.5 . . ?
C16 N11 C14 108.3(4) . . ?
C16 N11 C11 110.7(4) . . ?
C14 N11 C11 110.8(4) . . ?
C14 N12 C15 109.6(4) . . ?
C14 N12 C12 111.1(4) . . ?
C15 N12 C12 110.6(4) . . ?
C16 N13 C13 111.1(4) . . ?
C16 N13 C15 108.7(4) . . ?
C13 N13 C15 110.2(4) . . ?
C23 P2 C22 99.3(2) . . ?
C23 P2 C21 98.0(2) . . ?
C22 P2 C21 97.2(2) . . ?
C23 P2 Ru1 118.40(16) . . ?
C22 P2 Ru1 118.64(15) . . ?
C21 P2 Ru1 120.72(17) . . ?
N21 C21 P2 112.4(3) . . ?
N21 C21 H21A 109.1 . . ?
P2 C21 H21A 109.1 . . ?
N21 C21 H21B 109.1 . . ?
P2 C21 H21B 109.1 . . ?
H21A C21 H21B 107.9 . . ?
N22 C22 P2 112.2(3) . . ?
N22 C22 H22A 109.2 . . ?
P2 C22 H22A 109.2 . . ?
N22 C22 H22B 109.2 . . ?
P2 C22 H22B 109.2 . . ?
H22A C22 H22B 107.9 . . ?
N23 C23 P2 111.3(3) . . ?
N23 C23 H23A 109.4 . . ?
P2 C23 H23A 109.4 . . ?
N23 C23 H23B 109.4 . . ?
P2 C23 H23B 109.4 . . ?
H23A C23 H23B 108.0 . . ?
N22 C24 N21 114.5(4) . . ?
N22 C24 H24A 108.6 . . ?
N21 C24 H24A 108.6 . . ?
N22 C24 H24B 108.6 . . ?
N21 C24 H24B 108.6 . . ?
H24A C24 H24B 107.6 . . ?
N23 C25 N22 114.6(4) . . ?
N23 C25 H25A 108.6 . . ?
N22 C25 H25A 108.6 . . ?
N23 C25 H25B 108.6 . . ?
N22 C25 H25B 108.6 . . ?
H25A C25 H25B 107.6 . . ?
N21 C26 N23 113.7(4) . . ?
N21 C26 H26A 108.8 . . ?
N23 C26 H26A 108.8 . . ?
N21 C26 H26B 108.8 . . ?
N23 C26 H26B 108.8 . . ?
H26A C26 H26B 107.7 . . ?
C21 N21 C26 111.2(4) . . ?
C21 N21 C24 111.2(4) . . ?
C26 N21 C24 108.6(4) . . ?
C24 N22 C25 108.4(4) . . ?
C24 N22 C22 110.6(3) . . ?
C25 N22 C22 111.4(4) . . ?
C25 N23 C26 109.0(4) . . ?
C25 N23 C23 111.2(4) . . ?
C26 N23 C23 110.8(4) . . ?
C35 N3 C31 117.5(6) . . ?
C35 N3 Ru1 122.9(5) . 3_546 ?
C31 N3 Ru1 119.6(4) . 3_546 ?
N3 C31 C32 122.6(6) . . ?
N3 C31 H31 118.7 . . ?
C32 C31 H31 118.7 . . ?
C33 C32 C31 118.9(7) . . ?
C33 C32 H32 120.6 . . ?
C31 C32 H32 120.6 . . ?
C32 C33 C34 119.5(6) . 1_455 ?
C32 C33 H33 120.3 . . ?
C34 C33 H33 120.3 1_455 . ?
C35 C34 C33 118.6(6) 1_655 1_655 ?
C35 C34 H34 120.7 1_655 . ?
C33 C34 H34 120.7 1_655 . ?
N3 C35 C34 122.9(7) . 1_455 ?
N3 C35 H35 118.6 . . ?
C34 C35 H35 118.6 1_455 . ?
O31 C36 Ru1 178.5(7) . . ?
C41 N4 C45 118(2) . . ?
C41 N4 Ru1 125(2) . . ?
C45 N4 Ru1 117(2) . . ?
N4 C41 C42 124(2) . . ?
N4 C41 H41 118.0 . . ?
C42 C41 H41 118.0 . . ?
C43 C42 C41 119(2) . . ?
C43 C42 H42 120.4 . . ?
C41 C42 H42 120.4 . . ?
C42 C43 C44 116.1(19) . . ?
C42 C43 H43 122.0 . . ?
C44 C43 H43 122.0 . . ?
C45 C44 C43 119(2) . . ?
C45 C44 H44 120.7 . . ?
C43 C44 H44 120.7 . . ?
N4 C45 C44 122(2) . . ?
N4 C45 H45 119.2 . . ?
C44 C45 H45 119.2 . . ?

loop_
_geom_bond_atom_site_label_1
_geom_bond_atom_site_label_2
_geom_bond_distance
_geom_bond_site_symmetry_2
_geom_bond_publ_flag
Ru1 C36 1.861(7) . ?
Ru1 C46 1.90(3) 3_556 ?
Ru1 N4 2.18(3) . ?
Ru1 N3 2.207(6) 3_556 ?
Ru1 P2 2.3441(12) . ?
Ru1 P1 2.3490(12) . ?
Ru1 Cl1 2.4092(12) . ?
Ru1 Cl2 2.4187(12) . ?
P1 C11 1.840(4) . ?
P1 C12 1.842(5) . ?
P1 C13 1.849(4) . ?
C11 N11 1.481(6) . ?
C11 H11A 0.9900 . ?
C11 H11B 0.9900 . ?
C12 N12 1.476(6) . ?
C12 H12A 0.9900 . ?
C12 H12B 0.9900 . ?
C13 N13 1.478(6) . ?
C13 H13A 0.9900 . ?
C13 H13B 0.9900 . ?
C14 N12 1.468(7) . ?
C14 N11 1.469(6) . ?
C14 H14A 0.9900 . ?
C14 H14B 0.9900 . ?
C15 N12 1.462(6) . ?
C15 N13 1.487(6) . ?
C15 H15A 0.9900 . ?
C15 H15B 0.9900 . ?
C16 N11 1.460(7) . ?
C16 N13 1.468(7) . ?
C16 H16A 0.9900 . ?
C16 H16B 0.9900 . ?
P2 C23 1.845(5) . ?
P2 C22 1.844(5) . ?
P2 C21 1.851(5) . ?
C21 N21 1.461(6) . ?
C21 H21A 0.9900 . ?
C21 H21B 0.9900 . ?
C22 N22 1.471(6) . ?
C22 H22A 0.9900 . ?
C22 H22B 0.9900 . ?
C23 N23 1.485(6) . ?
C23 H23A 0.9900 . ?
C23 H23B 0.9900 . ?
C24 N22 1.467(6) . ?
C24 N21 1.470(6) . ?
C24 H24A 0.9900 . ?
C24 H24B 0.9900 . ?
C25 N23 1.470(6) . ?
C25 N22 1.461(6) . ?
C25 H25A 0.9900 . ?
C25 H25B 0.9900 . ?
C26 N21 1.466(7) . ?
C26 N23 1.477(7) . ?
C26 H26A 0.9900 . ?
C26 H26B 0.9900 . ?
N3 C35 1.348(8) . ?
N3 C31 1.340(10) . ?
C31 C32 1.401(9) . ?
C31 H31 0.9500 . ?
C32 C33 1.360(9) . ?
C32 H32 0.9500 . ?
C33 C34 1.385(11) 1_455 ?
C33 H33 0.9500 . ?
C34 C35 1.385(10) 1_655 ?
C34 H34 0.9500 . ?
C35 H35 0.9500 . ?
C36 O31 1.132(9) . ?
N4 C41 1.33(4) . ?
N4 C45 1.37(4) . ?
C41 C42 1.40(3) . ?
C41 H41 0.9500 . ?
C42 C43 1.39(3) . ?
C42 H42 0.9500 . ?
C43 C44 1.47(3) . ?
C43 H43 0.9500 . ?
C44 C45 1.40(3) . ?
C44 H44 0.9500 . ?
C45 H45 0.9500 . ?
C46 O41 1.15(3) . ?

loop_
_geom_torsion_atom_site_label_1
_geom_torsion_atom_site_label_2
_geom_torsion_atom_site_label_3
_geom_torsion_atom_site_label_4
_geom_torsion
_geom_torsion_site_symmetry_1
_geom_torsion_site_symmetry_2
_geom_torsion_site_symmetry_3
_geom_torsion_site_symmetry_4
_geom_torsion_publ_flag
C12 P1 C11 N11 -49.4(4) . . . . ?
C13 P1 C11 N11 50.2(4) . . . . ?
Ru1 P1 C11 N11 179.9(3) . . . . ?
C11 P1 C12 N12 49.5(4) . . . . ?
C13 P1 C12 N12 -49.9(4) . . . . ?
Ru1 P1 C12 N12 179.9(3) . . . . ?
C11 P1 C13 N13 -49.8(4) . . . . ?
C12 P1 C13 N13 49.9(4) . . . . ?
Ru1 P1 C13 N13 -179.5(3) . . . . ?
N13 C16 N11 C14 -54.7(5) . . . . ?
N13 C16 N11 C11 67.0(5) . . . . ?
N12 C14 N11 C16 54.4(5) . . . . ?
N12 C14 N11 C11 -67.2(5) . . . . ?
P1 C11 N11 C16 -60.3(4) . . . . ?
P1 C11 N11 C14 59.9(4) . . . . ?
N11 C14 N12 C15 -54.7(5) . . . . ?
N11 C14 N12 C12 67.7(5) . . . . ?
N13 C15 N12 C14 53.7(5) . . . . ?
N13 C15 N12 C12 -69.0(5) . . . . ?
P1 C12 N12 C14 -60.4(4) . . . . ?
P1 C12 N12 C15 61.5(5) . . . . ?
N11 C16 N13 C13 -67.1(5) . . . . ?
N11 C16 N13 C15 54.3(5) . . . . ?
P1 C13 N13 C16 59.8(4) . . . . ?
P1 C13 N13 C15 -60.8(4) . . . . ?
N12 C15 N13 C16 -53.2(5) . . . . ?
N12 C15 N13 C13 68.9(5) . . . . ?
C23 P2 C21 N21 50.0(4) . . . . ?
C22 P2 C21 N21 -50.4(4) . . . . ?
Ru1 P2 C21 N21 180.0(3) . . . . ?
C23 P2 C22 N22 -48.5(4) . . . . ?
C21 P2 C22 N22 50.9(4) . . . . ?
Ru1 P2 C22 N22 -178.1(3) . . . . ?
C22 P2 C23 N23 48.6(4) . . . . ?
C21 P2 C23 N23 -50.1(4) . . . . ?
Ru1 P2 C23 N23 178.4(3) . . . . ?
P2 C21 N21 C26 -60.7(5) . . . . ?
P2 C21 N21 C24 60.5(5) . . . . ?
N23 C26 N21 C21 67.8(5) . . . . ?
N23 C26 N21 C24 -54.8(5) . . . . ?
N22 C24 N21 C21 -67.0(5) . . . . ?
N22 C24 N21 C26 55.7(5) . . . . ?
N21 C24 N22 C25 -55.2(5) . . . . ?
N21 C24 N22 C22 67.3(5) . . . . ?
N23 C25 N22 C24 54.4(5) . . . . ?
N23 C25 N22 C22 -67.5(5) . . . . ?
P2 C22 N22 C24 -61.6(5) . . . . ?
P2 C22 N22 C25 59.1(4) . . . . ?
N22 C25 N23 C26 -54.3(5) . . . . ?
N22 C25 N23 C23 68.1(5) . . . . ?
N21 C26 N23 C25 54.3(5) . . . . ?
N21 C26 N23 C23 -68.4(5) . . . . ?
P2 C23 N23 C25 -59.9(4) . . . . ?
P2 C23 N23 C26 61.5(5) . . . . ?
C35 N3 C31 C32 0.9(10) . . . . ?
Ru1 N3 C31 C32 -178.7(5) 3_546 . . . ?
N3 C31 C32 C33 -3.1(11) . . . . ?
C31 C32 C33 C34 3.7(11) . . . 1_455 ?
C31 N3 C35 C34 0.7(11) . . . 1_455 ?
Ru1 N3 C35 C34 -179.8(6) 3_546 . . 1_455 ?
C45 N4 C41 C42 -6(4) . . . . ?
Ru1 N4 C41 C42 178.3(19) . . . . ?
N4 C41 C42 C43 12(4) . . . . ?
C41 C42 C43 C44 -15(4) . . . . ?
C42 C43 C44 C45 15(3) . . . . ?
C41 N4 C45 C44 6(5) . . . . ?
Ru1 N4 C45 C44 -178.0(18) . . . . ?
C43 C44 C45 N4 -11(4) . . . . ?
